data_7005626
loop_
_publ_author_name
'Lipstman, Sophia'
'Muniappan, Sankar'
'George, Sumod'
'Goldberg, Israel'

_publ_section_title
;
 Framework coordination polymers of tetra(4-carboxyphenyl)porphyrin and
 lanthanide ions in crystalline solids.
;
_journal_issue 30
_journal_name_full 'Dalton transactions (Cambridge, England : 2003)'
_journal_page_first 3273
_journal_page_last 3281
_journal_paper_doi 10.1039/b703698a
_journal_year 2007
_chemical_formula_moiety 'C48 H26 Ca0.19 Er N4 O10'
_chemical_formula_sum 'C48 H26 Ca0.19 Er N4 O10'
_chemical_formula_weight 993.40
_chemical_name_systematic
; 
 ? 
;
_space_group_IT_number 52
_symmetry_cell_setting orthorhombic
_symmetry_space_group_name_Hall '-P 2a 2bc'
_symmetry_space_group_name_H-M 'P n n a'
_atom_sites_solution_hydrogens geom
_atom_sites_solution_primary direct
_atom_sites_solution_secondary difmap
_audit_creation_method SHELXL-97
_cell_angle_alpha 90.00
_cell_angle_beta 90.00
_cell_angle_gamma 90.00
_cell_formula_units_Z 4
_cell_length_a 9.4217(8)
_cell_length_b 22.1411(19)
_cell_length_c 26.340(6)
_cell_measurement_reflns_used 7235
_cell_measurement_temperature 110(2)
_cell_measurement_theta_max 28.23
_cell_measurement_theta_min 2.50
_cell_volume 5494.7(14)
_computing_cell_refinement Denzo
_computing_data_collection 'Collect, Nonius B.V.'
_computing_data_reduction 'Denzo and Scalepack'
_computing_structure_refinement 'SHELXL-97 (Sheldrick, 1997)'
_computing_structure_solution SIR-97
_diffrn_ambient_temperature 110(2)
_diffrn_detector_area_resol_mean 12.8
_diffrn_measured_fraction_theta_full 0.990
_diffrn_measured_fraction_theta_max 0.990
_diffrn_measurement_device_type 'Nonius KappaCCD'
_diffrn_measurement_method '0.7 deg. \f scans'
_diffrn_radiation_monochromator graphite
_diffrn_radiation_source 'fine-focus sealed tube'
_diffrn_radiation_type MoK\a
_diffrn_radiation_wavelength 0.71073
_diffrn_reflns_av_R_equivalents 0.0950
_diffrn_reflns_av_sigmaI/netI 0.0885
_diffrn_reflns_limit_h_max 12
_diffrn_reflns_limit_h_min 0
_diffrn_reflns_limit_k_max 29
_diffrn_reflns_limit_k_min 0
_diffrn_reflns_limit_l_max 35
_diffrn_reflns_limit_l_min 0
_diffrn_reflns_number 42881
_diffrn_reflns_theta_full 28.23
_diffrn_reflns_theta_max 28.23
_diffrn_reflns_theta_min 2.50
_diffrn_standards_number 0
_exptl_absorpt_coefficient_mu 1.595
_exptl_absorpt_correction_T_max 0.9247
_exptl_absorpt_correction_T_min 0.5348
_exptl_absorpt_correction_type multi-scan
_exptl_absorpt_process_details 'Blessing, 1995'
_exptl_crystal_colour purple
_exptl_crystal_density_diffrn 1.201
_exptl_crystal_density_method 'not measured'
_exptl_crystal_description needles
_exptl_crystal_F_000 1975
_exptl_crystal_size_max 0.45
_exptl_crystal_size_mid 0.10
_exptl_crystal_size_min 0.05
_refine_diff_density_max 1.889
_refine_diff_density_min -0.710
_refine_diff_density_rms 0.114
_refine_ls_extinction_method none
_refine_ls_goodness_of_fit_ref 0.865
_refine_ls_hydrogen_treatment constr
_refine_ls_matrix_type full
_refine_ls_number_parameters 294
_refine_ls_number_reflns 6725
_refine_ls_number_restraints 0
_refine_ls_restrained_S_all 0.865
_refine_ls_R_factor_all 0.0837
_refine_ls_R_factor_gt 0.0424
_refine_ls_shift/su_max 0.000
_refine_ls_shift/su_mean 0.000
_refine_ls_structure_factor_coef Fsqd
_refine_ls_weighting_details 'calc w=1/[\s^2^(Fo^2^)+(0.0606P)^2^+0.0000P] where P=(Fo^2^+2Fc^2^)/3'
_refine_ls_weighting_scheme calc
_refine_ls_wR_factor_gt 0.1012
_refine_ls_wR_factor_ref 0.1095
_reflns_number_gt 3639
_reflns_number_total 6725
_reflns_threshold_expression >2sigma(I)
_cod_data_source_file b703698a.txt
_cod_data_source_block Compound-5
_cod_original_sg_symbol_H-M 'P nna'
_cod_database_code 7005626

loop_
_symmetry_equiv_pos_as_xyz
'x, y, z'
'-x+1/2, -y, z'
'x, -y+1/2, -z+1/2'
'-x+1/2, y+1/2, -z+1/2'
'-x, -y, -z'
'x-1/2, y, -z'
'-x, y-1/2, z-1/2'
'x-1/2, -y-1/2, z-1/2'

loop_
_atom_site_label
_atom_site_type_symbol
_atom_site_fract_x
_atom_site_fract_y
_atom_site_fract_z
_atom_site_U_iso_or_equiv
_atom_site_adp_type
_atom_site_occupancy
_atom_site_symmetry_multiplicity
_atom_site_calc_flag
_atom_site_refinement_flags
_atom_site_disorder_assembly
_atom_site_disorder_group
Er Er 0.2500 0.5000 -0.013806(8) 0.02232(9) Uani 1 2 d S . .
Ca Ca 0.2500 0.0000 0.0550(2) 0.038(3) Uani 0.187(5) 2 d SP . .
C1 C 0.2500 0.0000 -0.0762(2) 0.0489(18) Uani 1 2 d S . .
C2 C 0.2051(6) 0.0529(2) -0.05128(17) 0.0545(15) Uani 1 1 d . . .
C3 C 0.1482(7) 0.1050(3) -0.07586(19) 0.075(2) Uani 1 1 d . . .
H3 H 0.1313 0.1095 -0.1112 0.090 Uiso 1 1 calc R . .
C4 C 0.1228(7) 0.1469(2) -0.03948(19) 0.0701(19) Uani 1 1 d . . .
H4 H 0.0888 0.1869 -0.0446 0.084 Uiso 1 1 calc R . .
C5 C 0.1572(7) 0.1193(2) 0.00833(18) 0.0583(17) Uani 1 1 d . . .
C6 C 0.1494(6) 0.14934(19) 0.05552(17) 0.0468(13) Uani 1 1 d . . .
C7 C 0.1763(6) 0.1223(2) 0.10278(17) 0.0488(13) Uani 1 1 d . . .
C8 C 0.1625(6) 0.1522(2) 0.15145(16) 0.0485(13) Uani 1 1 d . . .
H8 H 0.1393 0.1935 0.1568 0.058 Uiso 1 1 calc R . .
C9 C 0.1882(6) 0.1112(2) 0.18749(17) 0.0492(13) Uani 1 1 d . . .
H9 H 0.1848 0.1180 0.2231 0.059 Uiso 1 1 calc R . .
C10 C 0.2223(5) 0.0546(2) 0.16269(16) 0.0408(12) Uani 1 1 d . . .
C11 C 0.2500 0.0000 0.1873(2) 0.0386(15) Uani 1 2 d S . .
N12 N 0.2087(5) 0.06225(18) 0.00018(16) 0.0540(13) Uani 1 1 d . . .
N13 N 0.2131(4) 0.06329(17) 0.11119(13) 0.0456(11) Uani 1 1 d . . .
C14 C 0.2500 0.0000 -0.1325(2) 0.0465(18) Uani 1 2 d S . .
C15 C 0.3473(6) 0.0343(3) -0.1596(2) 0.0646(16) Uani 1 1 d . . .
H15 H 0.4144 0.0586 -0.1421 0.077 Uiso 1 1 calc R . .
C16 C 0.3467(7) 0.0332(3) -0.2119(2) 0.0774(19) Uani 1 1 d . . .
H16 H 0.4155 0.0561 -0.2299 0.093 Uiso 1 1 calc R . .
C17 C 0.2500 0.0000 -0.2386(3) 0.069(3) Uani 1 2 d S . .
C18 C 0.2500 0.0000 -0.2974(3) 0.075(3) Uani 1 2 d S . .
O19 O 0.1575(5) -0.0296(3) -0.31921(18) 0.120(2) Uani 1 1 d . . .
C20 C 0.1115(6) 0.2136(2) 0.05410(16) 0.0424(12) Uani 1 1 d . . .
C21 C 0.2059(7) 0.2571(3) 0.0375(3) 0.089(2) Uani 1 1 d . . .
H21 H 0.3008 0.2452 0.0305 0.107 Uiso 1 1 calc R . .
C22 C 0.1698(6) 0.3168(2) 0.0304(3) 0.0743(19) Uani 1 1 d . . .
H22 H 0.2378 0.3447 0.0178 0.089 Uiso 1 1 calc R . .
C23 C 0.0351(4) 0.33550(18) 0.04164(15) 0.0268(9) Uani 1 1 d . . .
C24 C -0.0599(5) 0.2944(2) 0.0609(2) 0.0483(13) Uani 1 1 d . . .
H24 H -0.1533 0.3072 0.0692 0.058 Uiso 1 1 calc R . .
C25 C -0.0221(5) 0.2342(2) 0.0686(2) 0.0533(14) Uani 1 1 d . . .
H25 H -0.0878 0.2071 0.0837 0.064 Uiso 1 1 calc R . .
C26 C -0.0111(4) 0.3982(2) 0.02950(14) 0.0253(10) Uani 1 1 d . . .
O27 O 0.0782(3) 0.43393(12) 0.01085(10) 0.0294(7) Uani 1 1 d . . .
O28 O -0.1371(3) 0.41226(13) 0.03765(11) 0.0349(7) Uani 1 1 d . . .
C29 C 0.2500 0.0000 0.2441(2) 0.0352(14) Uani 1 2 d S . .
C30 C 0.1567(5) -0.0352(2) 0.27093(17) 0.0392(11) Uani 1 1 d . . .
H30 H 0.0908 -0.0599 0.2532 0.047 Uiso 1 1 calc R . .
C31 C 0.1572(5) -0.0355(2) 0.32345(16) 0.0342(10) Uani 1 1 d . . .
H31 H 0.0923 -0.0605 0.3413 0.041 Uiso 1 1 calc R . .
C32 C 0.2500 0.0000 0.3500(2) 0.0269(12) Uani 1 2 d S . .
C33 C 0.2500 0.0000 0.40709(18) 0.0234(11) Uani 1 2 d S . .
O34 O 0.1661(3) -0.03485(12) 0.43084(10) 0.0253(6) Uani 1 1 d . . .
O35 O 0.3822(3) 0.52934(14) -0.08702(10) 0.0353(7) Uani 1 1 d . . .
H35A H 0.4773 0.5311 -0.0812 0.016 Uiso 0.50 1 d P . .
H35B H 0.3695 0.5111 -0.1173 0.016 Uiso 0.50 1 d P . .

loop_
_atom_site_aniso_label
_atom_site_aniso_U_11
_atom_site_aniso_U_22
_atom_site_aniso_U_33
_atom_site_aniso_U_23
_atom_site_aniso_U_13
_atom_site_aniso_U_12
Er 0.02534(14) 0.01871(14) 0.02292(13) 0.000 0.000 0.00475(13)
Ca 0.069(5) 0.023(4) 0.023(3) 0.000 0.000 0.019(4)
C1 0.087(5) 0.031(4) 0.029(3) 0.000 0.000 0.011(4)
C2 0.103(4) 0.037(3) 0.024(2) 0.006(2) 0.000(2) 0.022(3)
C3 0.143(6) 0.055(4) 0.025(3) 0.005(3) -0.002(3) 0.045(4)
C4 0.135(6) 0.037(3) 0.037(3) 0.011(3) 0.006(3) 0.038(3)
C5 0.116(5) 0.027(3) 0.031(3) 0.006(2) 0.000(3) 0.032(3)
C6 0.093(4) 0.015(2) 0.033(3) 0.007(2) 0.002(3) 0.020(3)
C7 0.087(4) 0.026(3) 0.034(3) -0.001(2) 0.009(3) 0.021(3)
C8 0.085(4) 0.028(3) 0.033(3) 0.000(2) 0.002(3) 0.020(3)
C9 0.092(4) 0.028(3) 0.027(2) -0.003(2) 0.004(3) 0.020(3)
C10 0.072(4) 0.026(3) 0.024(2) -0.0018(19) 0.007(2) 0.010(2)
C11 0.065(4) 0.022(3) 0.029(3) 0.000 0.000 0.015(4)
N12 0.109(4) 0.024(2) 0.0282(18) 0.0037(18) 0.004(2) 0.026(2)
N13 0.088(3) 0.023(2) 0.0263(18) 0.0008(17) 0.0028(19) 0.023(2)
C14 0.066(5) 0.042(4) 0.032(3) 0.000 0.000 0.025(4)
C15 0.081(4) 0.062(4) 0.051(3) 0.004(3) 0.002(3) -0.008(3)
C16 0.079(5) 0.109(6) 0.045(3) 0.012(4) 0.015(3) 0.002(4)
C17 0.046(4) 0.127(9) 0.033(4) 0.000 0.000 0.046(6)
C18 0.035(4) 0.133(9) 0.057(5) 0.000 0.000 -0.020(6)
O19 0.088(4) 0.211(6) 0.060(3) -0.003(4) -0.005(3) 0.020(4)
C20 0.070(3) 0.029(3) 0.029(2) 0.005(2) 0.005(2) 0.019(2)
C21 0.081(4) 0.041(4) 0.145(6) 0.035(4) 0.063(5) 0.040(3)
C22 0.053(3) 0.038(3) 0.132(5) 0.037(4) 0.033(4) 0.015(3)
C23 0.033(2) 0.016(2) 0.031(2) 0.0061(18) 0.003(2) 0.0046(18)
C24 0.037(3) 0.033(3) 0.075(4) 0.012(3) 0.004(2) 0.013(2)
C25 0.058(3) 0.035(3) 0.067(3) 0.024(3) -0.004(3) -0.001(3)
C26 0.030(2) 0.025(3) 0.021(2) -0.0020(18) -0.0003(18) 0.0058(18)
O27 0.0342(16) 0.0162(16) 0.0376(18) 0.0009(13) -0.0075(14) 0.0030(13)
O28 0.0320(16) 0.0304(18) 0.0423(17) 0.0073(15) 0.0069(15) 0.0078(13)
C29 0.055(4) 0.024(3) 0.026(3) 0.000 0.000 0.015(4)
C30 0.050(3) 0.028(3) 0.039(3) -0.007(2) -0.005(2) 0.006(2)
C31 0.042(3) 0.030(3) 0.031(2) -0.004(2) 0.001(2) 0.001(2)
C32 0.037(3) 0.019(3) 0.025(3) 0.000 0.000 0.002(3)
C33 0.028(3) 0.025(3) 0.017(2) 0.000 0.000 0.008(3)
O34 0.0289(15) 0.0193(16) 0.0279(15) 0.0018(12) -0.0025(13) -0.0098(13)
O35 0.0290(15) 0.052(2) 0.0247(15) 0.0018(14) 0.0004(13) 0.0031(14)

loop_
_atom_type_symbol
_atom_type_description
_atom_type_scat_dispersion_real
_atom_type_scat_dispersion_imag
_atom_type_scat_source
C C 0.0033 0.0016 'International Tables Vol C Tables 4.2.6.8 and 6.1.1.4'
H H 0.0000 0.0000 'International Tables Vol C Tables 4.2.6.8 and 6.1.1.4'
N N 0.0061 0.0033 'International Tables Vol C Tables 4.2.6.8 and 6.1.1.4'
O O 0.0106 0.0060 'International Tables Vol C Tables 4.2.6.8 and 6.1.1.4'
Cl Cl 0.1484 0.1585 'International Tables Vol C Tables 4.2.6.8 and 6.1.1.4'
Er Er -0.2586 4.9576 'International Tables Vol C Tables 4.2.6.8 and 6.1.1.4'

loop_
_geom_angle_atom_site_label_1
_geom_angle_atom_site_label_2
_geom_angle_atom_site_label_3
_geom_angle
_geom_angle_site_symmetry_1
_geom_angle_site_symmetry_3
_geom_angle_publ_flag
O27 Er O27 146.85(13) . 2_565 ?
O27 Er O28 106.95(9) . 5_565 ?
O27 Er O28 82.19(9) 2_565 5_565 ?
O27 Er O28 82.18(9) . 6_655 ?
O27 Er O28 106.96(9) 2_565 6_655 ?
O28 Er O28 148.34(15) 5_565 6_655 ?
O27 Er O35 140.97(10) . . ?
O27 Er O35 71.60(9) 2_565 . ?
O28 Er O35 77.94(10) 5_565 . ?
O28 Er O35 76.59(10) 6_655 . ?
O27 Er O35 71.60(9) . 2_565 ?
O27 Er O35 140.97(10) 2_565 2_565 ?
O28 Er O35 76.59(10) 5_565 2_565 ?
O28 Er O35 77.94(10) 6_655 2_565 ?
O35 Er O35 72.15(13) . 2_565 ?
O27 Er O34 73.64(9) . 3 ?
O27 Er O34 76.85(9) 2_565 3 ?
O28 Er O34 80.11(9) 5_565 3 ?
O28 Er O34 131.19(10) 6_655 3 ?
O35 Er O34 143.52(10) . 3 ?
O35 Er O34 129.68(9) 2_565 3 ?
O27 Er O34 76.85(9) . 4 ?
O27 Er O34 73.64(9) 2_565 4 ?
O28 Er O34 131.19(10) 5_565 4 ?
O28 Er O34 80.11(9) 6_655 4 ?
O35 Er O34 129.68(9) . 4 ?
O35 Er O34 143.52(10) 2_565 4 ?
O34 Er O34 53.65(12) 3 4 ?
O27 Er C33 73.42(7) . 3 ?
O27 Er C33 73.42(7) 2_565 3 ?
O28 Er C33 105.83(7) 5_565 3 ?
O28 Er C33 105.83(7) 6_655 3 ?
O35 Er C33 143.93(7) . 3 ?
O35 Er C33 143.93(7) 2_565 3 ?
O34 Er C33 26.82(6) 3 3 ?
O34 Er C33 26.82(6) 4 3 ?
N12 Ca N12 89.5(3) . 2 ?
N12 Ca N13 90.96(15) . . ?
N12 Ca N13 178.6(2) 2 . ?
N12 Ca N13 178.6(2) . 2 ?
N12 Ca N13 90.95(15) 2 2 ?
N13 Ca N13 88.6(3) . 2 ?
N12 Ca C5 21.50(14) . . ?
N12 Ca C5 110.9(3) 2 . ?
N13 Ca C5 69.65(13) . . ?
N13 Ca C5 157.8(3) 2 . ?
N12 Ca C5 110.9(3) . 2 ?
N12 Ca C5 21.50(14) 2 2 ?
N13 Ca C5 157.8(3) . 2 ?
N13 Ca C5 69.65(13) 2 2 ?
C5 Ca C5 132.3(3) . 2 ?
N12 Ca C2 68.7(2) . 2 ?
N12 Ca C2 20.91(16) 2 2 ?
N13 Ca C2 159.4(2) . 2 ?
N13 Ca C2 111.82(16) 2 2 ?
C5 Ca C2 90.1(2) . 2 ?
C5 Ca C2 42.20(14) 2 2 ?
N12 Ca C2 20.91(16) . . ?
N12 Ca C2 68.7(2) 2 . ?
N13 Ca C2 111.83(16) . . ?
N13 Ca C2 159.4(2) 2 . ?
C5 Ca C2 42.21(14) . . ?
C5 Ca C2 90.1(2) 2 . ?
C2 Ca C2 47.9(2) 2 . ?
N12 Ca C7 159.0(3) . 2 ?
N12 Ca C7 69.48(15) 2 2 ?
N13 Ca C7 110.1(3) . 2 ?
N13 Ca C7 21.47(13) 2 2 ?
C5 Ca C7 176.39(18) . 2 ?
C5 Ca C7 48.22(12) 2 2 ?
C2 Ca C7 90.36(14) 2 2 ?
C2 Ca C7 138.1(2) . 2 ?
N12 Ca C7 69.48(15) . . ?
N12 Ca C7 159.0(3) 2 . ?
N13 Ca C7 21.47(13) . . ?
N13 Ca C7 110.1(3) 2 . ?
C5 Ca C7 48.22(12) . . ?
C5 Ca C7 176.39(18) 2 . ?
C2 Ca C7 138.1(2) 2 . ?
C2 Ca C7 90.36(14) . . ?
C7 Ca C7 131.5(3) 2 . ?
N12 Ca C10 158.7(2) . 2 ?
N12 Ca C10 111.72(16) 2 2 ?
N13 Ca C10 67.8(2) . 2 ?
N13 Ca C10 20.77(15) 2 2 ?
C5 Ca C10 137.20(19) . 2 ?
C5 Ca C10 90.40(14) 2 2 ?
C2 Ca C10 132.59(12) 2 2 ?
C2 Ca C10 176.88(14) . 2 ?
C7 Ca C10 42.24(13) 2 2 ?
C7 Ca C10 89.29(19) . 2 ?
N12 Ca C10 111.72(16) . . ?
N12 Ca C10 158.7(2) 2 . ?
N13 Ca C10 20.77(15) . . ?
N13 Ca C10 67.8(2) 2 . ?
C5 Ca C10 90.41(14) . . ?
C5 Ca C10 137.20(19) 2 . ?
C2 Ca C10 176.88(14) 2 . ?
C2 Ca C10 132.59(12) . . ?
C7 Ca C10 89.29(19) 2 . ?
C7 Ca C10 42.24(13) . . ?
C10 Ca C10 47.09(19) 2 . ?
C2 C1 C2 124.4(6) . 2 ?
C2 C1 C14 117.8(3) . . ?
C2 C1 C14 117.8(3) 2 . ?
N12 C2 C1 125.4(4) . . ?
N12 C2 C3 109.6(4) . . ?
C1 C2 C3 125.0(4) . . ?
N12 C2 Ca 32.0(2) . . ?
C1 C2 Ca 93.8(3) . . ?
C3 C2 Ca 140.8(3) . . ?
C4 C3 C2 107.4(4) . . ?
C4 C3 H3 126.3 . . ?
C2 C3 H3 126.3 . . ?
C3 C4 C5 106.8(4) . . ?
C3 C4 H4 126.6 . . ?
C5 C4 H4 126.6 . . ?
N12 C5 C6 126.2(4) . . ?
N12 C5 C4 109.5(4) . . ?
C6 C5 C4 124.1(4) . . ?
N12 C5 Ca 32.9(2) . . ?
C6 C5 Ca 93.9(3) . . ?
C4 C5 Ca 142.0(4) . . ?
C7 C6 C5 124.8(4) . . ?
C7 C6 C20 118.7(4) . . ?
C5 C6 C20 116.5(4) . . ?
N13 C7 C6 126.5(4) . . ?
N13 C7 C8 108.4(4) . . ?
C6 C7 C8 125.0(4) . . ?
N13 C7 Ca 33.5(2) . . ?
C6 C7 Ca 93.1(3) . . ?
C8 C7 Ca 141.9(3) . . ?
C9 C8 C7 107.6(4) . . ?
C9 C8 H8 126.2 . . ?
C7 C8 H8 126.2 . . ?
C8 C9 C10 107.9(4) . . ?
C8 C9 H9 126.0 . . ?
C10 C9 H9 126.0 . . ?
N13 C10 C11 126.3(4) . . ?
N13 C10 C9 108.0(4) . . ?
C11 C10 C9 125.5(4) . . ?
N13 C10 Ca 32.3(2) . . ?
C11 C10 Ca 94.1(3) . . ?
C9 C10 Ca 140.3(3) . . ?
C10 C11 C10 124.7(5) . 2 ?
C10 C11 C29 117.7(3) . . ?
C10 C11 C29 117.7(3) 2 . ?
C5 N12 C2 106.6(4) . . ?
C5 N12 Ca 125.5(4) . . ?
C2 N12 Ca 127.1(3) . . ?
C7 N13 C10 108.0(4) . . ?
C7 N13 Ca 125.0(3) . . ?
C10 N13 Ca 127.0(3) . . ?
C15 C14 C15 118.1(7) . 2 ?
C15 C14 C1 121.0(3) . . ?
C15 C14 C1 121.0(3) 2 . ?
C16 C15 C14 120.2(6) . . ?
C16 C15 H15 119.9 . . ?
C14 C15 H15 119.9 . . ?
C17 C16 C15 121.9(6) . . ?
C17 C16 H16 119.1 . . ?
C15 C16 H16 119.1 . . ?
C16 C17 C16 117.9(7) . 2 ?
C16 C17 C18 121.1(4) . . ?
C16 C17 C18 121.1(4) 2 . ?
O19 C18 O19 124.4(9) 2 . ?
O19 C18 C17 117.8(4) 2 . ?
O19 C18 C17 117.8(4) . . ?
C21 C20 C25 116.1(4) . . ?
C21 C20 C6 121.8(5) . . ?
C25 C20 C6 122.1(5) . . ?
C22 C21 C20 123.6(5) . . ?
C22 C21 H21 118.2 . . ?
C20 C21 H21 118.2 . . ?
C23 C22 C21 119.3(5) . . ?
C23 C22 H22 120.3 . . ?
C21 C22 H22 120.3 . . ?
C22 C23 C24 119.0(4) . . ?
C22 C23 C26 120.4(4) . . ?
C24 C23 C26 120.4(4) . . ?
C23 C24 C25 121.3(4) . . ?
C23 C24 H24 119.3 . . ?
C25 C24 H24 119.3 . . ?
C20 C25 C24 120.3(5) . . ?
C20 C25 H25 119.8 . . ?
C24 C25 H25 119.8 . . ?
O28 C26 O27 123.2(4) . . ?
O28 C26 C23 118.3(4) . . ?
O27 C26 C23 118.4(3) . . ?
C26 O27 Er 173.5(3) . . ?
C26 O28 Er 127.2(3) . 5_565 ?
C30 C29 C30 117.9(6) . 2 ?
C30 C29 C11 121.1(3) . . ?
C30 C29 C11 121.1(3) 2 . ?
C29 C30 C31 121.1(4) . . ?
C29 C30 H30 119.5 . . ?
C31 C30 H30 119.5 . . ?
C32 C31 C30 120.7(4) . . ?
C32 C31 H31 119.6 . . ?
C30 C31 H31 119.6 . . ?
C31 C32 C31 118.5(5) 2 . ?
C31 C32 C33 120.7(3) 2 . ?
C31 C32 C33 120.7(3) . . ?
O34 C33 O34 121.0(4) 2 . ?
O34 C33 C32 119.5(2) 2 . ?
O34 C33 C32 119.5(2) . . ?
O34 C33 Er 60.5(2) 2 3 ?
O34 C33 Er 60.5(2) . 3 ?
C32 C33 Er 180.0 . 3 ?
C33 O34 Er 92.7(2) . 3 ?
Er O35 H35A 112.9 . . ?
Er O35 H35B 121.5 . . ?
H35A O35 H35B 107.4 . . ?

loop_
_geom_bond_atom_site_label_1
_geom_bond_atom_site_label_2
_geom_bond_distance
_geom_bond_site_symmetry_2
_geom_bond_publ_flag
Er O27 2.276(3) . ?
Er O27 2.276(3) 2_565 ?
Er O28 2.302(3) 5_565 ?
Er O28 2.302(3) 6_655 ?
Er O35 2.386(3) . ?
Er O35 2.386(3) 2_565 ?
Er O34 2.449(2) 3 ?
Er O34 2.449(2) 4 ?
Er C33 2.811(5) 3 ?
Ca N12 2.034(6) . ?
Ca N12 2.034(6) 2 ?
Ca N13 2.068(6) . ?
Ca N13 2.068(6) 2 ?
Ca C5 3.042(5) . ?
Ca C5 3.043(5) 2 ?
Ca C2 3.064(7) 2 ?
Ca C2 3.064(7) . ?
Ca C7 3.066(5) 2 ?
Ca C7 3.066(5) . ?
Ca C10 3.094(7) 2 ?
Ca C10 3.094(7) . ?
C1 C2 1.407(6) . ?
C1 C2 1.408(6) 2 ?
C1 C14 1.483(9) . ?
C2 N12 1.372(6) . ?
C2 C3 1.429(6) . ?
C3 C4 1.355(7) . ?
C3 H3 0.9500 . ?
C4 C5 1.437(7) . ?
C4 H4 0.9500 . ?
C5 N12 1.371(6) . ?
C5 C6 1.411(6) . ?
C6 C7 1.404(6) . ?
C6 C20 1.468(6) . ?
C7 N13 1.370(6) . ?
C7 C8 1.449(6) . ?
C8 C9 1.335(6) . ?
C8 H8 0.9500 . ?
C9 C10 1.451(6) . ?
C9 H9 0.9500 . ?
C10 N13 1.373(5) . ?
C10 C11 1.396(5) . ?
C11 C10 1.396(5) 2 ?
C11 C29 1.495(8) . ?
C14 C15 1.388(6) . ?
C14 C15 1.388(6) 2 ?
C15 C16 1.377(7) . ?
C15 H15 0.9500 . ?
C16 C17 1.366(8) . ?
C16 H16 0.9500 . ?
C17 C16 1.366(8) 2 ?
C17 C18 1.547(11) . ?
C18 O19 1.233(6) 2 ?
C18 O19 1.233(6) . ?
C20 C21 1.383(7) . ?
C20 C25 1.392(6) . ?
C21 C22 1.377(7) . ?
C21 H21 0.9500 . ?
C22 C23 1.367(6) . ?
C22 H22 0.9500 . ?
C23 C24 1.374(6) . ?
C23 C26 1.489(6) . ?
C24 C25 1.394(6) . ?
C24 H24 0.9500 . ?
C25 H25 0.9500 . ?
C26 O28 1.246(4) . ?
C26 O27 1.255(5) . ?
O28 Er 2.302(3) 5_565 ?
C29 C30 1.372(6) . ?
C29 C30 1.372(6) 2 ?
C30 C31 1.383(6) . ?
C30 H30 0.9500 . ?
C31 C32 1.367(5) . ?
C31 H31 0.9500 . ?
C32 C31 1.367(5) 2 ?
C32 C33 1.505(7) . ?
C33 O34 1.270(3) 2 ?
C33 O34 1.270(3) . ?
C33 Er 2.811(5) 3 ?
O34 Er 2.449(2) 3 ?
O35 H35A 0.9094 . ?
O35 H35B 0.9014 . ?
